data_7059720
loop_
_publ_author_name
'Singh, Manpreet'
'Paul, Avijit Kumar'
'Singh, Virender'

_publ_section_title
;
 A transition metal-free approach towards the regioselective synthesis of
 \b-carboline tethered pyrroles and 2,3-dihydro-1H-pyrroles
;
_journal_issue 28
_journal_name_full 'New Journal of Chemistry'
_journal_page_first 12370
_journal_page_last 12383
_journal_paper_doi 10.1039/D0NJ02315A
_journal_volume 44
_journal_year 2020
_chemical_formula_sum 'C28 H25 N3 O5'
_chemical_formula_weight 483.51
_chemical_name_common 'Pyrrole derivative'
_space_group_IT_number 14
_space_group_name_Hall '-P 2yn'
_space_group_name_H-M_alt 'P 1 21/n 1'
_symmetry_cell_setting monoclinic
_symmetry_space_group_name_H-M 'P 1 21/n 1'
_atom_sites_solution_hydrogens geom
_atom_sites_solution_primary direct
_atom_sites_solution_secondary difmap
_audit_update_record
;
2020-04-14 deposited with the CCDC.	2020-06-24 downloaded from the CCDC.
;
_cell_angle_alpha 90.00
_cell_angle_beta 92.537(2)
_cell_angle_gamma 90.00
_cell_formula_units_Z 4
_cell_length_a 12.9292(12)
_cell_length_b 10.5655(10)
_cell_length_c 17.6719(16)
_cell_measurement_reflns_used 4205
_cell_measurement_temperature 296(2)
_cell_measurement_theta_max 25.00
_cell_measurement_theta_min 3.01
_cell_volume 2411.7(4)
_computing_structure_refinement 'SHELXL-97 (Sheldrick, 2008)'
_diffrn_ambient_temperature 296(2)
_diffrn_measured_fraction_theta_full 0.988
_diffrn_measured_fraction_theta_max 0.988
_diffrn_measurement_device_type 'Bruker AXS D8 Quest CMOS diffractometer'
_diffrn_measurement_method 'omega and phi scans'
_diffrn_radiation_monochromator graphite
_diffrn_radiation_source 'fine-focus sealed tube'
_diffrn_radiation_type MoK\a
_diffrn_radiation_wavelength 0.71073
_diffrn_reflns_av_R_equivalents 0.0739
_diffrn_reflns_av_sigmaI/netI 0.0620
_diffrn_reflns_limit_h_max 15
_diffrn_reflns_limit_h_min -15
_diffrn_reflns_limit_k_max 12
_diffrn_reflns_limit_k_min -12
_diffrn_reflns_limit_l_max 21
_diffrn_reflns_limit_l_min -20
_diffrn_reflns_number 23039
_diffrn_reflns_theta_full 25.00
_diffrn_reflns_theta_max 25.00
_diffrn_reflns_theta_min 3.01
_exptl_absorpt_coefficient_mu 0.093
_exptl_absorpt_correction_T_max 0.9853
_exptl_absorpt_correction_T_min 0.9709
_exptl_absorpt_correction_type multi-scan
_exptl_absorpt_process_details '(SADABS; Sheldrick, 1996)'
_exptl_crystal_colour 'Light Yellow'
_exptl_crystal_density_diffrn 1.332
_exptl_crystal_density_method 'not measured'
_exptl_crystal_description 'Block like'
_exptl_crystal_F_000 1016
_exptl_crystal_size_max 0.32
_exptl_crystal_size_mid 0.20
_exptl_crystal_size_min 0.16
_refine_diff_density_max 0.209
_refine_diff_density_min -0.224
_refine_diff_density_rms 0.043
_refine_ls_extinction_method none
_refine_ls_goodness_of_fit_ref 0.925
_refine_ls_hydrogen_treatment mixed
_refine_ls_matrix_type full
_refine_ls_number_parameters 328
_refine_ls_number_reflns 4205
_refine_ls_number_restraints 0
_refine_ls_restrained_S_all 0.925
_refine_ls_R_factor_all 0.1294
_refine_ls_R_factor_gt 0.0608
_refine_ls_shift/su_max 0.001
_refine_ls_shift/su_mean 0.000
_refine_ls_structure_factor_coef Fsqd
_refine_ls_weighting_details 'calc w=1/[\s^2^(Fo^2^)+(0.0921P)^2^+0.0000P] where P=(Fo^2^+2Fc^2^)/3'
_refine_ls_weighting_scheme calc
_refine_ls_wR_factor_gt 0.1475
_refine_ls_wR_factor_ref 0.1746
_reflns_number_gt 2241
_reflns_number_total 4205
_reflns_threshold_expression >2\s(I)
_cod_data_source_file d0nj02315a2.cif
_cod_data_source_block Compound(1)
_cod_depositor_comments
;Adding full bibliography for 7059720.cif.

 Adding full bibliography for 7059720.cif.
;
_cod_original_sg_symbol_H-M P21/n
_cod_database_code 7059720

loop_
_symmetry_equiv_pos_as_xyz
'x, y, z'
'-x+1/2, y+1/2, -z+1/2'
'-x, -y, -z'
'x-1/2, -y-1/2, z-1/2'

loop_
_atom_site_label
_atom_site_type_symbol
_atom_site_fract_x
_atom_site_fract_y
_atom_site_fract_z
_atom_site_U_iso_or_equiv
_atom_site_adp_type
_atom_site_occupancy
_atom_site_symmetry_multiplicity
_atom_site_calc_flag
_atom_site_refinement_flags
_atom_site_disorder_assembly
_atom_site_disorder_group
O1 O 0.67113(15) 0.2926(2) 0.29727(12) 0.0764(7) Uani 1 1 d . . .
O3 O 0.78096(16) 0.89180(19) 0.42567(13) 0.0801(7) Uani 1 1 d . . .
N1 N 0.76440(16) 0.5182(2) 0.43245(12) 0.0510(6) Uani 1 1 d . . .
N2 N 0.57788(17) 0.7449(2) 0.50998(13) 0.0578(6) Uani 1 1 d . . .
O2 O 0.82982(17) 0.3244(2) 0.34509(13) 0.0934(8) Uani 1 1 d . . .
N3 N 0.99307(17) 0.6183(2) 0.55478(13) 0.0618(7) Uani 1 1 d . . .
H3 H 1.0476 0.5863 0.5769 0.074 Uiso 1 1 calc R . .
O4 O 0.79297(19) 0.6232(3) 0.68009(12) 0.0961(8) Uani 1 1 d . . .
C23 C 0.9501(2) 0.9102(3) 0.38220(15) 0.0533(7) Uani 1 1 d . . .
C5 C 0.55788(19) 0.5872(2) 0.42311(15) 0.0492(7) Uani 1 1 d . . .
C6 C 0.4591(2) 0.6468(3) 0.43132(16) 0.0529(7) Uani 1 1 d . . .
C3 C 0.6953(2) 0.4573(2) 0.38590(15) 0.0492(7) Uani 1 1 d . . .
O5 O 0.94308(19) 0.5239(3) 0.69183(13) 0.1230(11) Uani 1 1 d . . .
C21 C 0.8979(2) 0.7456(3) 0.47701(15) 0.0516(7) Uani 1 1 d . . .
C14 C 0.73373(19) 0.6134(2) 0.47530(15) 0.0481(7) Uani 1 1 d . . .
C13 C 0.6293(2) 0.6504(2) 0.47243(15) 0.0492(7) Uani 1 1 d . . .
C4 C 0.5921(2) 0.4889(2) 0.37899(15) 0.0538(7) Uani 1 1 d . . .
H4 H 0.5469 0.4457 0.3458 0.065 Uiso 1 1 calc R . .
C11 C 0.4740(2) 0.7435(3) 0.48456(16) 0.0571(8) Uani 1 1 d . . .
C15 C 0.81943(19) 0.6759(3) 0.52302(14) 0.0506(7) Uani 1 1 d . . .
H15 H 0.7886 0.7358 0.5578 0.061 Uiso 1 1 calc R . .
C2 C 0.7400(2) 0.3528(3) 0.34200(17) 0.0597(8) Uani 1 1 d . . .
C22 C 0.8701(2) 0.8499(3) 0.42859(16) 0.0567(8) Uani 1 1 d . . .
C20 C 0.9938(2) 0.7085(3) 0.50271(15) 0.0535(7) Uani 1 1 d . . .
H20 H 1.0544 0.7433 0.4853 0.064 Uiso 1 1 calc R . .
C17 C 0.8674(2) 0.5808(3) 0.65306(17) 0.0662(9) Uani 1 1 d . . .
C25 C 1.0263(2) 0.8435(3) 0.34720(16) 0.0666(9) Uani 1 1 d . . .
H25 H 1.0283 0.7557 0.3510 0.080 Uiso 1 1 calc R . .
C16 C 0.8876(2) 0.5810(3) 0.56953(15) 0.0570(8) Uani 1 1 d . . .
H16 H 0.8753 0.4957 0.5493 0.068 Uiso 1 1 calc R . .
C7 C 0.3608(2) 0.6266(3) 0.39715(18) 0.0655(8) Uani 1 1 d . . .
H7 H 0.3492 0.5615 0.3624 0.079 Uiso 1 1 calc R . .
C10 C 0.3934(2) 0.8230(3) 0.50409(18) 0.0703(9) Uani 1 1 d . . .
H10 H 0.4037 0.8873 0.5396 0.084 Uiso 1 1 calc R . .
C24 C 0.9464(2) 1.0398(3) 0.37278(17) 0.0714(9) Uani 1 1 d . . .
H24 H 0.8937 1.0857 0.3942 0.086 Uiso 1 1 calc R . .
C8 C 0.2818(2) 0.7063(3) 0.4165(2) 0.0766(10) Uani 1 1 d . . .
H8 H 0.2161 0.6953 0.3940 0.092 Uiso 1 1 calc R . .
C9 C 0.2986(2) 0.8026(3) 0.4689(2) 0.0785(10) Uani 1 1 d . . .
H9 H 0.2437 0.8548 0.4805 0.094 Uiso 1 1 calc R . .
C27 C 1.0997(3) 0.9057(4) 0.30652(19) 0.0833(10) Uani 1 1 d . . .
H27 H 1.1509 0.8604 0.2829 0.100 Uiso 1 1 calc R . .
C28 C 1.0960(3) 1.0357(4) 0.3014(2) 0.0891(11) Uani 1 1 d . . .
H28 H 1.1471 1.0787 0.2763 0.107 Uiso 1 1 calc R . .
C1 C 0.7112(3) 0.1935(3) 0.2500(2) 0.0922(12) Uani 1 1 d . . .
H1A H 0.7688 0.2256 0.2232 0.138 Uiso 1 1 calc R . .
H1B H 0.6579 0.1660 0.2142 0.138 Uiso 1 1 calc R . .
H1C H 0.7337 0.1234 0.2811 0.138 Uiso 1 1 calc R . .
C26 C 1.0184(3) 1.1020(3) 0.3326(2) 0.0880(11) Uani 1 1 d . . .
H26 H 1.0145 1.1893 0.3266 0.106 Uiso 1 1 calc R . .
C12 C 0.6187(3) 0.8338(3) 0.5665(2) 0.0979(13) Uani 1 1 d . . .
H12A H 0.6415 0.7886 0.6113 0.147 Uiso 1 1 calc R . .
H12B H 0.5655 0.8928 0.5788 0.147 Uiso 1 1 calc R . .
H12C H 0.6760 0.8789 0.5467 0.147 Uiso 1 1 calc R . .
C19 C 1.0209(5) 0.5812(4) 0.8099(2) 0.142(2) Uani 1 1 d . . .
H19A H 1.0814 0.5306 0.8027 0.213 Uiso 1 1 calc R . .
H19B H 1.0097 0.5886 0.8631 0.213 Uiso 1 1 calc R . .
H19C H 1.0306 0.6638 0.7888 0.213 Uiso 1 1 calc R . .
C18 C 0.9381(4) 0.5256(8) 0.7749(2) 0.200(3) Uani 1 1 d . . .
H18A H 0.8760 0.5703 0.7884 0.240 Uiso 1 1 calc R . .
H18B H 0.9327 0.4393 0.7930 0.240 Uiso 1 1 calc R . .

loop_
_atom_site_aniso_label
_atom_site_aniso_U_11
_atom_site_aniso_U_22
_atom_site_aniso_U_33
_atom_site_aniso_U_23
_atom_site_aniso_U_13
_atom_site_aniso_U_12
O1 0.0644(14) 0.0785(15) 0.0845(15) -0.0311(13) -0.0150(12) 0.0080(11)
O3 0.0562(13) 0.0768(15) 0.1079(18) 0.0177(13) 0.0100(12) 0.0140(11)
N1 0.0481(13) 0.0529(14) 0.0517(14) -0.0021(11) -0.0007(11) 0.0003(11)
N2 0.0466(14) 0.0637(15) 0.0631(15) -0.0088(13) 0.0048(12) 0.0060(12)
O2 0.0602(14) 0.1019(18) 0.116(2) -0.0493(15) -0.0167(13) 0.0217(13)
N3 0.0448(14) 0.0834(18) 0.0570(16) 0.0086(14) -0.0004(11) 0.0062(12)
O4 0.0764(16) 0.148(2) 0.0659(16) 0.0047(14) 0.0219(13) 0.0079(15)
C23 0.0509(17) 0.0574(19) 0.0513(18) 0.0037(14) 0.0004(14) 0.0030(14)
C5 0.0439(15) 0.0512(17) 0.0527(17) 0.0089(14) 0.0031(13) -0.0009(13)
C6 0.0417(16) 0.0587(18) 0.0586(18) 0.0127(15) 0.0049(14) 0.0000(14)
C3 0.0462(16) 0.0489(16) 0.0522(17) 0.0003(14) -0.0019(13) 0.0029(13)
O5 0.0835(18) 0.220(3) 0.0654(17) 0.0548(18) 0.0068(14) 0.0280(19)
C21 0.0455(17) 0.0572(17) 0.0521(17) -0.0031(14) 0.0012(13) -0.0014(13)
C14 0.0419(15) 0.0523(17) 0.0502(17) 0.0021(13) 0.0021(13) -0.0007(13)
C13 0.0459(16) 0.0506(16) 0.0514(17) 0.0032(14) 0.0044(13) 0.0020(13)
C4 0.0483(17) 0.0565(18) 0.0561(18) 0.0040(14) -0.0032(14) -0.0003(14)
C11 0.0484(18) 0.0618(19) 0.0619(19) 0.0079(15) 0.0117(14) 0.0026(14)
C15 0.0443(15) 0.0576(17) 0.0499(17) -0.0066(13) 0.0011(13) 0.0016(13)
C2 0.0524(18) 0.0605(19) 0.065(2) -0.0035(16) -0.0084(16) 0.0041(16)
C22 0.0503(18) 0.0578(19) 0.0618(19) -0.0056(15) 0.0011(15) 0.0054(15)
C20 0.0454(17) 0.0645(19) 0.0509(17) -0.0010(15) 0.0044(13) -0.0047(14)
C17 0.0530(19) 0.086(2) 0.059(2) 0.0086(18) 0.0041(17) -0.0140(17)
C25 0.0596(19) 0.070(2) 0.070(2) 0.0082(17) 0.0049(17) 0.0077(17)
C16 0.0475(17) 0.072(2) 0.0518(18) -0.0015(15) 0.0019(14) -0.0047(15)
C7 0.0432(17) 0.073(2) 0.080(2) 0.0106(17) 0.0030(15) -0.0025(15)
C10 0.056(2) 0.074(2) 0.082(2) 0.0014(18) 0.0182(17) 0.0036(17)
C24 0.073(2) 0.062(2) 0.079(2) 0.0009(17) 0.0114(18) 0.0006(17)
C8 0.0361(17) 0.086(3) 0.108(3) 0.018(2) 0.0050(17) 0.0018(17)
C9 0.050(2) 0.077(2) 0.110(3) 0.014(2) 0.018(2) 0.0087(17)
C27 0.065(2) 0.116(3) 0.070(2) 0.013(2) 0.0154(18) 0.011(2)
C28 0.085(3) 0.103(3) 0.080(3) 0.026(2) 0.015(2) -0.015(2)
C1 0.095(3) 0.078(2) 0.102(3) -0.041(2) -0.012(2) 0.008(2)
C26 0.104(3) 0.070(2) 0.092(3) 0.010(2) 0.021(2) -0.012(2)
C12 0.072(2) 0.111(3) 0.110(3) -0.052(2) -0.001(2) 0.022(2)
C19 0.226(6) 0.128(4) 0.075(3) -0.019(3) 0.029(4) -0.026(4)
C18 0.106(4) 0.434(11) 0.060(3) 0.092(5) 0.001(3) -0.014(5)

loop_
_atom_type_symbol
_atom_type_description
_atom_type_scat_dispersion_real
_atom_type_scat_dispersion_imag
_atom_type_scat_source
C C 0.0033 0.0016 'International Tables Vol C Tables 4.2.6.8 and 6.1.1.4'
H H 0.0000 0.0000 'International Tables Vol C Tables 4.2.6.8 and 6.1.1.4'
N N 0.0061 0.0033 'International Tables Vol C Tables 4.2.6.8 and 6.1.1.4'
O O 0.0106 0.0060 'International Tables Vol C Tables 4.2.6.8 and 6.1.1.4'

loop_
_geom_angle_atom_site_label_1
_geom_angle_atom_site_label_2
_geom_angle_atom_site_label_3
_geom_angle
_geom_angle_site_symmetry_1
_geom_angle_site_symmetry_3
_geom_angle_publ_flag
C2 O1 C1 116.2(2) . . ?
C14 N1 C3 120.1(2) . . ?
C13 N2 C11 108.3(2) . . ?
C13 N2 C12 128.9(2) . . ?
C11 N2 C12 122.8(2) . . ?
C20 N3 C16 110.8(2) . . ?
C20 N3 H3 124.6 . . ?
C16 N3 H3 124.6 . . ?
C25 C23 C24 118.3(3) . . ?
C25 C23 C22 123.7(3) . . ?
C24 C23 C22 118.0(3) . . ?
C4 C5 C13 119.1(2) . . ?
C4 C5 C6 133.9(3) . . ?
C13 C5 C6 106.9(2) . . ?
C11 C6 C7 119.9(3) . . ?
C11 C6 C5 106.9(2) . . ?
C7 C6 C5 133.2(3) . . ?
N1 C3 C4 123.5(2) . . ?
N1 C3 C2 114.3(2) . . ?
C4 C3 C2 122.3(3) . . ?
C17 O5 C18 116.7(3) . . ?
C20 C21 C22 128.5(3) . . ?
C20 C21 C15 107.6(2) . . ?
C22 C21 C15 122.5(2) . . ?
N1 C14 C13 120.0(2) . . ?
N1 C14 C15 114.7(2) . . ?
C13 C14 C15 125.3(2) . . ?
N2 C13 C14 131.7(3) . . ?
N2 C13 C5 108.8(2) . . ?
C14 C13 C5 119.5(2) . . ?
C3 C4 C5 117.8(3) . . ?
C3 C4 H4 121.1 . . ?
C5 C4 H4 121.1 . . ?
C10 C11 C6 121.7(3) . . ?
C10 C11 N2 129.2(3) . . ?
C6 C11 N2 109.1(2) . . ?
C14 C15 C21 113.8(2) . . ?
C14 C15 C16 113.5(2) . . ?
C21 C15 C16 102.7(2) . . ?
C14 C15 H15 108.9 . . ?
C21 C15 H15 108.9 . . ?
C16 C15 H15 108.9 . . ?
O2 C2 O1 122.0(3) . . ?
O2 C2 C3 124.2(3) . . ?
O1 C2 C3 113.7(2) . . ?
O3 C22 C21 120.7(3) . . ?
O3 C22 C23 119.6(3) . . ?
C21 C22 C23 119.7(2) . . ?
N3 C20 C21 113.9(3) . . ?
N3 C20 H20 123.1 . . ?
C21 C20 H20 123.1 . . ?
O4 C17 O5 124.3(3) . . ?
O4 C17 C16 125.0(3) . . ?
O5 C17 C16 110.7(3) . . ?
C23 C25 C27 120.7(3) . . ?
C23 C25 H25 119.6 . . ?
C27 C25 H25 119.6 . . ?
N3 C16 C17 112.3(2) . . ?
N3 C16 C15 104.2(2) . . ?
C17 C16 C15 113.6(2) . . ?
N3 C16 H16 108.8 . . ?
C17 C16 H16 108.8 . . ?
C15 C16 H16 108.8 . . ?
C8 C7 C6 118.0(3) . . ?
C8 C7 H7 121.0 . . ?
C6 C7 H7 121.0 . . ?
C9 C10 C11 117.2(3) . . ?
C9 C10 H10 121.4 . . ?
C11 C10 H10 121.4 . . ?
C26 C24 C23 121.3(3) . . ?
C26 C24 H24 119.4 . . ?
C23 C24 H24 119.4 . . ?
C7 C8 C9 121.2(3) . . ?
C7 C8 H8 119.4 . . ?
C9 C8 H8 119.4 . . ?
C10 C9 C8 122.0(3) . . ?
C10 C9 H9 119.0 . . ?
C8 C9 H9 119.0 . . ?
C28 C27 C25 119.1(3) . . ?
C28 C27 H27 120.5 . . ?
C25 C27 H27 120.5 . . ?
C26 C28 C27 120.7(3) . . ?
C26 C28 H28 119.6 . . ?
C27 C28 H28 119.6 . . ?
O1 C1 H1A 109.5 . . ?
O1 C1 H1B 109.5 . . ?
H1A C1 H1B 109.5 . . ?
O1 C1 H1C 109.5 . . ?
H1A C1 H1C 109.5 . . ?
H1B C1 H1C 109.5 . . ?
C28 C26 C24 119.7(3) . . ?
C28 C26 H26 120.1 . . ?
C24 C26 H26 120.1 . . ?
N2 C12 H12A 109.5 . . ?
N2 C12 H12B 109.5 . . ?
H12A C12 H12B 109.5 . . ?
N2 C12 H12C 109.5 . . ?
H12A C12 H12C 109.5 . . ?
H12B C12 H12C 109.5 . . ?
C18 C19 H19A 109.5 . . ?
C18 C19 H19B 109.5 . . ?
H19A C19 H19B 109.5 . . ?
C18 C19 H19C 109.5 . . ?
H19A C19 H19C 109.5 . . ?
H19B C19 H19C 109.5 . . ?
C19 C18 O5 113.2(4) . . ?
C19 C18 H18A 108.9 . . ?
O5 C18 H18A 108.9 . . ?
C19 C18 H18B 108.9 . . ?
O5 C18 H18B 108.9 . . ?
H18A C18 H18B 107.8 . . ?

loop_
_geom_bond_atom_site_label_1
_geom_bond_atom_site_label_2
_geom_bond_distance
_geom_bond_site_symmetry_2
_geom_bond_publ_flag
O1 C2 1.327(3) . ?
O1 C1 1.450(3) . ?
O3 C22 1.233(3) . ?
N1 C14 1.331(3) . ?
N1 C3 1.350(3) . ?
N2 C13 1.385(3) . ?
N2 C11 1.398(3) . ?
N2 C12 1.453(4) . ?
O2 C2 1.198(3) . ?
N3 C20 1.325(3) . ?
N3 C16 1.454(3) . ?
N3 H3 0.8600 . ?
O4 C17 1.181(3) . ?
C23 C25 1.380(4) . ?
C23 C24 1.380(4) . ?
C23 C22 1.491(4) . ?
C5 C4 1.383(4) . ?
C5 C13 1.410(4) . ?
C5 C6 1.438(4) . ?
C6 C11 1.396(4) . ?
C6 C7 1.398(4) . ?
C3 C4 1.376(3) . ?
C3 C2 1.481(4) . ?
O5 C17 1.315(4) . ?
O5 C18 1.473(5) . ?
C21 C20 1.359(4) . ?
C21 C22 1.432(4) . ?
C21 C15 1.518(3) . ?
C14 C13 1.404(3) . ?
C14 C15 1.514(3) . ?
C4 H4 0.9300 . ?
C11 C10 1.394(4) . ?
C15 C16 1.547(4) . ?
C15 H15 0.9800 . ?
C20 H20 0.9300 . ?
C17 C16 1.510(4) . ?
C25 C27 1.382(4) . ?
C25 H25 0.9300 . ?
C16 H16 0.9800 . ?
C7 C8 1.378(4) . ?
C7 H7 0.9300 . ?
C10 C9 1.366(4) . ?
C10 H10 0.9300 . ?
C24 C26 1.365(4) . ?
C24 H24 0.9300 . ?
C8 C9 1.387(4) . ?
C8 H8 0.9300 . ?
C9 H9 0.9300 . ?
C27 C28 1.377(5) . ?
C27 H27 0.9300 . ?
C28 C26 1.360(5) . ?
C28 H28 0.9300 . ?
C1 H1A 0.9600 . ?
C1 H1B 0.9600 . ?
C1 H1C 0.9600 . ?
C26 H26 0.9300 . ?
C12 H12A 0.9600 . ?
C12 H12B 0.9600 . ?
C12 H12C 0.9600 . ?
C19 C18 1.347(6) . ?
C19 H19A 0.9600 . ?
C19 H19B 0.9600 . ?
C19 H19C 0.9600 . ?
C18 H18A 0.9700 . ?
C18 H18B 0.9700 . ?
